data_1574722
loop_
_publ_author_name
'Mihm, Cornelius'
'Kar, Sourav'
'Sachs, Andreas'
'Duwe, Dario'
'Dewhurst, Rian D.'
'Braunschweig, Holger'

_publ_section_title
;
 Synthesis of symmetrical and unsymmetrical cyclic diborenes via
 NHC-directed C--H borylation
;
_journal_issue 25
_journal_name_full 'Chemical Science'
_journal_page_first 11637
_journal_page_last 11643
_journal_paper_doi 10.1039/D5SC03150H
_journal_volume 16
_journal_year 2025
_chemical_formula_moiety 'C44 H54 B2 N4'
_chemical_formula_sum 'C44 H54 B2 N4'
_chemical_formula_weight 660.53
_space_group_crystal_system monoclinic
_space_group_IT_number 14
_space_group_name_Hall '-P 2yn'
_space_group_name_H-M_alt 'P 1 21/n 1'
_atom_sites_solution_hydrogens geom
_atom_sites_solution_primary dual
_atom_sites_solution_secondary difmap
_audit_creation_date 2023-10-23
_audit_creation_method 'CIF-fill 1.4o (K.Radacki, 2005-23)'
_audit_update_record
;
2025-04-29 deposited with the CCDC.	2025-05-27 downloaded from the CCDC.
;
_cell_angle_alpha 90
_cell_angle_beta 104.378(2)
_cell_angle_gamma 90
_cell_formula_units_Z 4
_cell_length_a 13.9101(2)
_cell_length_b 15.7838(2)
_cell_length_c 17.8930(3)
_cell_measurement_reflns_used 20892
_cell_measurement_temperature 100(2)
_cell_measurement_theta_max 73.2610
_cell_measurement_theta_min 3.6150
_cell_volume 3805.44(10)
_computing_cell_refinement 'CrysAlisPro 1.171.43.89a (Rigaku OD, 2023)'
_computing_data_collection
;
 CrysAlisPro system (CCD 42.94a 64-bit (release 21-06-2023))
;
_computing_data_reduction 'CrysAlisPro 1.171.43.89a (Rigaku OD, 2023)'
_computing_molecular_graphics 'ShelXLe (Huebschle et all, 2011)'
_computing_publication_material 'SHELXL-2018/3 (Sheldrick, 2018)'
_computing_structure_refinement 'SHELXL-2018/3 (Sheldrick, 2018)'
_computing_structure_solution 'SHELXT 2014/5 (Sheldrick, 2014)''
_diffrn_ambient_environment N~2~
_diffrn_ambient_temperature 100(2)
_diffrn_detector HPA
_diffrn_detector_area_resol_mean 10.0
_diffrn_detector_type 'HyPix Arc150'
_diffrn_measured_fraction_theta_full 1.000
_diffrn_measured_fraction_theta_max 0.994
_diffrn_measurement_details
;
 List of Runs (angles in degrees, time in seconds):
 --------------------------------------------------------------------------
  1  \w    -97.00 -33.00   0.50    0.23    --  -78.00 114.00-126.91  128
  2  \w    -97.00 -37.00   0.50    0.23    --  -79.50 115.00 -73.78  120
  3  \w    -97.00 -46.00   0.50    0.23    --  -78.00 114.00 159.99  102
  4  \w    -54.00 -29.00   0.50    0.23    --  -69.85 103.00 152.00   50
  5  \w    -85.00 -59.00   0.50    0.23    --  -76.37 103.00 152.00   52
  6  \w    -69.00 -44.00   0.50    0.23    --  -60.36 103.00 152.00   50
  7  \w     83.00 109.00   0.50    0.23    --   85.25  14.00 143.76   52
  8  \w    107.00 133.00   0.50    0.23    --   85.25  56.00 177.52   52
  9  \w    100.00 130.00   0.50    0.23    --   85.25  63.00 119.00   60
 10  \w    102.00 132.00   0.50    0.23    --   85.25  43.00  26.63   60
 11  \w    103.00 129.00   0.50    0.23    --   85.25  58.00 -99.69   52
 12  \w    100.00 126.00   0.50    0.23    --   85.25  46.00-108.76   52
 13  \w     61.00  94.00   0.50    0.23    --   46.00  52.00-106.71   66
 14  \w     93.00 126.00   0.50    0.23    --   82.26  15.00 -60.00   66
 15  \w     86.00 120.00   0.50    0.23    --   82.26  15.00   0.00   68
 16  \w    101.00 128.00   0.50    0.23    --   85.25  43.00 156.11   54
 17  \w    100.00 130.00   0.50    0.23    --   85.25  40.00 119.25   60
 18  \w     34.00  59.00   0.50    0.23    --   22.00  58.00 111.73   50
 19  \w     51.00  77.00   0.50    0.23    --   85.25  14.00 143.76   52
 20  \w     57.00  83.00   0.50    0.23    --   85.25  15.00  84.69   52
 21  \w    102.00 128.00   0.50    0.23    --   82.26  15.00-120.00   52
 22  \w    105.00 132.00   0.50    0.23    --   82.26  15.00-150.00   54
 23  \w     96.00 132.00   0.50    0.23    --   85.25 137.00-174.72   72
 24  \w     97.00 130.00   0.50    0.23    --   85.25 124.00-108.04   66
 25  \w    103.00 129.00   0.50    0.23    --   85.25 115.00 -68.65   52
 26  \w    102.00 130.00   0.50    0.23    --   85.25 115.00  61.34   56
 27  \w    100.00 128.00   0.50    0.23    --   85.25 122.00 163.85   56
 28  \w     46.00  71.00   0.50    0.23    --   85.25 -92.00 163.54   50
 29  \w     70.00 100.00   0.50    0.23    --   85.25-126.00  60.02   60
 30  \w     38.00  65.00   0.50    0.23    --   85.25-126.00  60.02   54
 31  \w     46.00  82.00   0.50    0.23    --   85.25-123.00  85.33   72
 32  \w     48.00  74.00   0.50    0.23    --   85.25-121.00 -11.08   52
 33  \w     40.00  77.00   0.50    0.23    --   85.25-137.00-125.27   74
 34  \w     39.00  70.00   0.50    0.23    --   85.25-126.00-149.71   62
 35  \w     44.00  75.00   0.50    0.23    --   85.25-118.00-108.98   62
 36  \w     39.00  89.00   0.50    0.23    --   85.25-138.00 -71.92  100
 37  \w     58.00  93.00   0.50    0.23    --   82.26-112.00 -90.00   70
 38  \w     61.00  93.00   0.50    0.23    --   82.26-112.00 -60.00   64
 39  \w     37.00  62.00   0.50    0.23    --   82.26-112.00-120.00   50
 40  \w     37.00  62.00   0.50    0.23    --   82.26-112.00 -30.00   50
 41  \w     43.00  77.00   0.50    0.23    --   85.25-104.00  -1.75   68
 42  \w     37.00  62.00   0.50    0.23    --   82.26-112.00   0.00   50
 43  \w     55.00  89.00   0.50    0.23    --   82.26-103.00  50.00   68
 44  \w     44.00  83.00   0.50    0.23    --   71.46-103.00  50.00   78
 45  \w     14.00  54.00   0.50    0.23    --   58.75-103.00  50.00   80
 46  \w     43.00  77.00   0.50    0.23    --   85.25-109.00  90.73   68
 47  \w     50.00  97.00   0.50    0.23    --   85.25-114.00 118.69   94
 48  \w     51.00  93.00   0.50    0.23    --   85.25-101.00 130.42   84
 49  \w     50.00  86.00   0.50    0.23    --   85.25 -99.00 150.34   72
 50  \w     48.00  93.00   0.50    0.23    --   85.25-101.00  76.49   90
 51  \w     68.00  93.00   0.50    0.23    --   85.25 -97.00 154.61   50
 52  \w     42.00  92.00   0.50    0.23    --   85.25-100.00   3.74  100
 53  \w     55.00  92.00   0.50    0.23    --   85.25 -96.00 111.22   74
 54  \w     67.00  93.00   0.50    0.23    --   85.25 -97.00  39.69   52
 55  \w     35.00  79.00   0.50    0.23    --   71.46 -95.00 120.00   88
 56  \w     61.00  90.00   0.50    0.23    --   82.26 -95.00 -30.00   58
 57  \w     46.00  93.00   0.50    0.23    --   85.25 -98.00 -59.67   94
 58  \w     66.00  92.00   0.50    0.23    --   85.25-100.00-165.91   52
 59  \w     42.00  93.00   0.50    0.23    --   85.25 -98.00-137.89  102
 60  \w     45.00  70.00   0.50    0.23    --   85.25 -74.00-120.97   50
 61  \w     44.00  69.00   0.50    0.23    --   85.25 -73.00 -69.77   50
 62  \w     43.00  68.00   0.50    0.23    --   85.25 -71.00 -13.29   50
 63  \w   -105.00 -72.00   0.50    0.23    --  -58.00 -50.00  79.61   66
 64  \w   -119.00 -86.00   0.50    0.23    --  -74.00 -60.00 147.71   66
 65  \w    -89.00 -62.00   0.50    0.23    --  -46.00 -47.00  52.46   54
 66  \w   -113.00 -88.00   0.50    0.23    --  -70.00 -57.00  36.41   50
 67  \w   -119.00 -86.00   0.50    0.23    --  -70.00 -46.00  49.41   66
 68  \w   -107.00 -72.00   0.50    0.23    --  -58.00 -50.00 -32.43   70
 69  \w   -130.00 -99.00   0.50    0.23    --  -79.50 -41.00 -36.34   62
 70  \w   -119.00 -94.00   0.50    0.23    --  -79.50 -64.00 -59.34   50
 71  \w   -121.00 -86.00   0.50    0.23    --  -74.00 -56.00 -76.86   70
 72  \w   -129.00 -91.00   0.50    0.23    --  -79.50 -40.00-124.45   76
 73  \w   -130.00 -92.00   0.50    0.23    --  -79.50 -33.00-168.98   76
 74  \w   -122.00 -94.00   0.50    0.23    --  -79.50-119.00-142.27   56
 75  \w   -126.00 -92.00   0.50    0.23    --  -79.50-133.00  48.10   68
;
_diffrn_measurement_device 'four-circle diffractometer'
_diffrn_measurement_device_type 'Rigaku XtaLAB Synergy-R'
_diffrn_measurement_method '\w scans'
_diffrn_orient_matrix_type
;
 CrysAlisPro convention (1999,Acta A55,543-557)
;
_diffrn_orient_matrix_UB_11 -0.0677702000
_diffrn_orient_matrix_UB_12 0.0708755000
_diffrn_orient_matrix_UB_13 0.0168843000
_diffrn_orient_matrix_UB_21 -0.0640694000
_diffrn_orient_matrix_UB_22 -0.0060095000
_diffrn_orient_matrix_UB_23 -0.0835005000
_diffrn_orient_matrix_UB_31 -0.0660806000
_diffrn_orient_matrix_UB_32 -0.0668398000
_diffrn_orient_matrix_UB_33 0.0254411000
_diffrn_radiation_monochromator 'multi-layer mirror'
_diffrn_radiation_probe x-ray
_diffrn_radiation_type CuK\a
_diffrn_radiation_wavelength 1.54184
_diffrn_radiation_xray_symbol K-L~2,3~
_diffrn_reflns_av_R_equivalents 0.0518
_diffrn_reflns_av_unetI/netI 0.0231
_diffrn_reflns_Laue_measured_fraction_full 1.000
_diffrn_reflns_Laue_measured_fraction_max 0.994
_diffrn_reflns_limit_h_max 16
_diffrn_reflns_limit_h_min -17
_diffrn_reflns_limit_k_max 19
_diffrn_reflns_limit_k_min -19
_diffrn_reflns_limit_l_max 22
_diffrn_reflns_limit_l_min -22
_diffrn_reflns_number 79261
_diffrn_reflns_point_group_measured_fraction_full 1.000
_diffrn_reflns_point_group_measured_fraction_max 0.994
_diffrn_reflns_theta_full 67.684
_diffrn_reflns_theta_max 75.347
_diffrn_reflns_theta_min 3.621
_diffrn_source 'rotating-anode X-ray tube'
_diffrn_source_type 'PhotonJet-R X-ray Source'
_exptl_absorpt_coefficient_mu 0.501
_exptl_absorpt_correction_T_max 1.000
_exptl_absorpt_correction_T_min 0.839
_exptl_absorpt_correction_type gaussian
_exptl_absorpt_process_details
;
 CrysAlisPro 1.171.43.89a (Rigaku Oxford Diffraction, 2023) Numerical 
 absorption correction based on gaussian integration over a multifaceted 
 crystal model Empirical absorption correction using spherical harmonics, 
 implemented in SCALE3 ABSPACK scaling algorithm.
;
_exptl_crystal_colour green
_exptl_crystal_density_diffrn 1.153
_exptl_crystal_description block
_exptl_crystal_F_000 1424
_exptl_crystal_preparation
;
 For data collection the crystal was immersed in a film of perfluoropolyether 
 oil, mounted on a polyimide loop and transferred to stream of cold nitrogen 
 (Oxford Cryostream 800).
;
_exptl_crystal_size_max 0.140
_exptl_crystal_size_mid 0.100
_exptl_crystal_size_min 0.080
_refine_diff_density_max 0.336
_refine_diff_density_min -0.259
_refine_diff_density_rms 0.038
_refine_ls_extinction_method none
_refine_ls_goodness_of_fit_ref 1.048
_refine_ls_hydrogen_treatment constr
_refine_ls_matrix_type full
_refine_ls_number_parameters 461
_refine_ls_number_reflns 7830
_refine_ls_number_restraints 0
_refine_ls_restrained_S_all 1.048
_refine_ls_R_factor_all 0.0775
_refine_ls_R_factor_gt 0.0618
_refine_ls_shift/su_max 0.002
_refine_ls_shift/su_mean 0.000
_refine_ls_structure_factor_coef Fsqd
_refine_ls_weighting_details
;
 w=1/[\s^2^(Fo^2^)+(0.0876P)^2^+1.3517P] where P=(Fo^2^+2Fc^2^)/3
;
_refine_ls_weighting_scheme calc
_refine_ls_wR_factor_gt 0.1687
_refine_ls_wR_factor_ref 0.1802
_reflns_Friedel_coverage 0.000
_reflns_number_gt 6155
_reflns_number_total 7830
_reflns_threshold_expression 'I > 2\s(I)'
_cod_data_source_file d5sc03150h2.cif
_cod_data_source_block diborene_5
_cod_depositor_comments 'Adding full bibliography for 1574720--1574725.cif.'
_cod_original_sg_symbol_H-M 'P 21/n'
_cod_database_code 1574722
_shelx_shelxl_version_number 2018/3
_shelx_space_group_comment
;
 The symmetry employed for this shelxl refinement is uniquely defined by the 
 following loop, which should always be used as a source of symmetry 
 information in preference to the above space-group names. They are only 
 intended as comments.
;
_shelx_estimated_absorpt_t_min 0.933
_shelx_estimated_absorpt_t_max 0.961

loop_
_space_group_symop_operation_xyz
'x, y, z'
'-x+1/2, y+1/2, -z+1/2'
'-x, -y, -z'
'x-1/2, -y-1/2, z-1/2'

loop_
_atom_site_label
_atom_site_type_symbol
_atom_site_fract_x
_atom_site_fract_y
_atom_site_fract_z
_atom_site_U_iso_or_equiv
_atom_site_adp_type
_atom_site_occupancy
_atom_site_site_symmetry_order
_atom_site_calc_flag
_atom_site_refinement_flags_posn
_atom_site_refinement_flags_adp
_atom_site_refinement_flags_occupancy
_atom_site_disorder_assembly
_atom_site_disorder_group
N001 N 0.14387(11) 0.52950(10) 0.73330(9) 0.0448(4) Uani 1 1 d . . . . .
N002 N 0.48284(11) 0.72808(10) 0.88225(10) 0.0461(4) Uani 1 1 d . . . . .
B2 B 0.27371(16) 0.64792(13) 0.70046(13) 0.0448(5) Uani 1 1 d . . . . .
N003 N 0.17155(12) 0.54267(10) 0.61842(9) 0.0501(4) Uani 1 1 d . . . . .
N004 N 0.53870(12) 0.67141(10) 0.78879(11) 0.0533(4) Uani 1 1 d . . . . .
C005 C 0.31306(13) 0.72145(11) 0.85401(11) 0.0426(4) Uani 1 1 d . . . . .
C006 C 0.39972(13) 0.73972(11) 0.91270(11) 0.0427(4) Uani 1 1 d . . . . .
C007 C 0.19057(13) 0.57774(11) 0.69072(10) 0.0429(4) Uani 1 1 d . . . . .
C008 C 0.45538(14) 0.69932(11) 0.80725(12) 0.0449(4) Uani 1 1 d . . . . .
C009 C 0.40052(15) 0.76742(13) 0.98655(12) 0.0507(5) Uani 1 1 d . . . . .
C00A C 0.04577(16) 0.58130(13) 0.81992(12) 0.0525(5) Uani 1 1 d . . . . .
C00B C 0.13351(14) 0.54423(11) 0.81000(11) 0.0460(4) Uani 1 1 d . . . . .
C00C C 0.22723(16) 0.58254(13) 0.57194(12) 0.0542(5) Uani 1 1 d . . . . .
C00D C 0.22269(14) 0.73599(13) 0.87269(12) 0.0518(5) Uani 1 1 d . . . . .
H00D H 0.162270 0.727766 0.834646 0.062 Uiso 1 1 calc R U . . .
C00E C 0.20890(17) 0.51495(12) 0.87191(12) 0.0564(5) Uani 1 1 d . . . . .
C00F C 0.28690(16) 0.64546(13) 0.61560(12) 0.0535(5) Uani 1 1 d . . . . .
C00G C -0.03507(15) 0.61528(13) 0.75282(13) 0.0554(5) Uani 1 1 d . . . . .
H00G H -0.019475 0.594942 0.704222 0.066 Uiso 1 1 calc R U . . .
C00H C 0.09496(15) 0.45509(13) 0.68968(12) 0.0538(5) Uani 1 1 d . . . . .
H00A H 0.021829 0.459810 0.678847 0.065 Uiso 1 1 calc R U . . .
H00B H 0.116279 0.401964 0.718438 0.065 Uiso 1 1 calc R U . . .
C00I C 0.58428(14) 0.70330(14) 0.92102(14) 0.0571(5) Uani 1 1 d . . . . .
H00C H 0.585279 0.652463 0.953608 0.069 Uiso 1 1 calc R U . . .
H00E H 0.620407 0.749961 0.953038 0.069 Uiso 1 1 calc R U . . .
C00J C 0.22026(16) 0.76214(15) 0.94573(14) 0.0609(6) Uani 1 1 d . . . . .
H00J H 0.158171 0.770759 0.957717 0.073 Uiso 1 1 calc R U . . .
C00K C 0.30741(16) 0.77598(14) 1.00184(13) 0.0585(5) Uani 1 1 d . . . . .
H00K H 0.303627 0.791784 1.052265 0.070 Uiso 1 1 calc R U . . .
C00L C 0.55071(16) 0.64886(13) 0.71422(14) 0.0580(5) Uani 1 1 d . . . . .
C00N C 0.30219(17) 0.47412(13) 0.85970(14) 0.0628(6) Uani 1 1 d . . . . .
H00N H 0.309468 0.491507 0.807649 0.075 Uiso 1 1 calc R U . . .
C00O C 0.22141(19) 0.56649(16) 0.49408(12) 0.0673(7) Uani 1 1 d . . . . .
C00P C 0.12935(16) 0.45785(15) 0.61590(13) 0.0617(6) Uani 1 1 d . . . . .
H00F H 0.179929 0.413806 0.615605 0.074 Uiso 1 1 calc R U . . .
H00H H 0.073096 0.450421 0.570055 0.074 Uiso 1 1 calc R U . . .
C00Q C 0.58444(18) 0.71049(15) 0.67074(17) 0.0702(7) Uani 1 1 d . . . . .
C00R C 0.53341(17) 0.56542(14) 0.68795(16) 0.0667(6) Uani 1 1 d . . . . .
C00S C 0.49371(18) 0.49997(14) 0.73437(17) 0.0720(7) Uani 1 1 d . . . . .
H00S H 0.456707 0.530508 0.767496 0.086 Uiso 1 1 calc R U . . .
C00U C 0.0349(2) 0.58774(16) 0.89507(15) 0.0706(7) Uani 1 1 d . . . . .
H00U H -0.023245 0.612720 0.904315 0.085 Uiso 1 1 calc R U . . .
C00V C 0.62695(16) 0.68469(16) 0.85278(16) 0.0698(7) Uani 1 1 d . . . . .
H00I H 0.666885 0.733001 0.842040 0.084 Uiso 1 1 calc R U . . .
H00L H 0.669091 0.633329 0.862042 0.084 Uiso 1 1 calc R U . . .
C00W C 0.2810(2) 0.6180(2) 0.46006(15) 0.0797(9) Uani 1 1 d . . . . .
H00W H 0.280781 0.608748 0.407560 0.096 Uiso 1 1 calc R U . . .
C00X C 0.49391(18) 0.79131(17) 1.04620(14) 0.0713(7) Uani 1 1 d . . . . .
H00M H 0.476301 0.814669 1.091786 0.107 Uiso 1 1 calc R U . . .
H00O H 0.530634 0.833881 1.024570 0.107 Uiso 1 1 calc R U . . .
H00P H 0.535397 0.740894 1.060960 0.107 Uiso 1 1 calc R U . . .
C00Y C 0.3421(2) 0.69601(16) 0.57689(15) 0.0693(7) Uani 1 1 d . . . . .
H00Y H 0.381843 0.740805 0.603639 0.083 Uiso 1 1 calc R U . . .
C00Z C 0.3964(2) 0.50204(15) 0.91977(17) 0.0838(9) Uani 1 1 d . . . . .
H00Q H 0.454556 0.475301 0.908152 0.126 Uiso 1 1 calc R U . . .
H00R H 0.391568 0.484828 0.971350 0.126 Uiso 1 1 calc R U . . .
H00T H 0.402943 0.563785 0.918094 0.126 Uiso 1 1 calc R U . . .
C010 C 0.59747(19) 0.80238(15) 0.6949(2) 0.0810(8) Uani 1 1 d . . . . .
H010 H 0.578986 0.808168 0.745251 0.097 Uiso 1 1 calc R U . . .
C011 C 0.1941(3) 0.52258(16) 0.94520(14) 0.0778(8) Uani 1 1 d . . . . .
H011 H 0.243905 0.503170 0.988281 0.093 Uiso 1 1 calc R U . . .
C012 C 0.3393(2) 0.68118(19) 0.49995(16) 0.0804(8) Uani 1 1 d . . . . .
H012 H 0.378138 0.715095 0.474752 0.096 Uiso 1 1 calc R U . . .
C013 C 0.2933(2) 0.37709(14) 0.86027(17) 0.0816(9) Uani 1 1 d . . . . .
H01A H 0.354628 0.351649 0.853059 0.122 Uiso 1 1 calc R U . . .
H01B H 0.237274 0.359122 0.818326 0.122 Uiso 1 1 calc R U . . .
H01C H 0.282309 0.358614 0.909779 0.122 Uiso 1 1 calc R U . . .
C014 C 0.5566(2) 0.54558(18) 0.61754(19) 0.0858(9) Uani 1 1 d . . . . .
H014 H 0.546769 0.489359 0.598198 0.103 Uiso 1 1 calc R U . . .
C015 C 0.1092(3) 0.55753(18) 0.95675(15) 0.0854(9) Uani 1 1 d . . . . .
H015 H 0.100521 0.561359 1.007666 0.102 Uiso 1 1 calc R U . . .
C016 C 0.6060(2) 0.6864(2) 0.6025(2) 0.0917(10) Uani 1 1 d . . . . .
H016 H 0.630735 0.727443 0.573191 0.110 Uiso 1 1 calc R U . . .
C017 C 0.4223(2) 0.43797(15) 0.6836(2) 0.0892(9) Uani 1 1 d . . . . .
H01D H 0.389944 0.403440 0.715744 0.134 Uiso 1 1 calc R U . . .
H01E H 0.459202 0.401073 0.656486 0.134 Uiso 1 1 calc R U . . .
H01F H 0.371971 0.469525 0.645808 0.134 Uiso 1 1 calc R U . . .
C018 C 0.1564(2) 0.4984(2) 0.44829(14) 0.0879(9) Uani 1 1 d . . . . .
H01G H 0.164431 0.497911 0.395416 0.132 Uiso 1 1 calc R U . . .
H01H H 0.086850 0.509973 0.447319 0.132 Uiso 1 1 calc R U . . .
H01I H 0.175589 0.443188 0.472393 0.132 Uiso 1 1 calc R U . . .
C019 C 0.5929(2) 0.6057(2) 0.5764(2) 0.0980(10) Uani 1 1 d . . . . .
H019 H 0.608843 0.590638 0.529473 0.118 Uiso 1 1 calc R U . . .
C01A C 0.5793(2) 0.45141(18) 0.7875(2) 0.1018(11) Uani 1 1 d . . . . .
H01J H 0.552442 0.409647 0.817483 0.153 Uiso 1 1 calc R U . . .
H01K H 0.622150 0.491210 0.822742 0.153 Uiso 1 1 calc R U . . .
H01L H 0.617993 0.422313 0.756396 0.153 Uiso 1 1 calc R U . . .
C01B C -0.1375(2) 0.5827(3) 0.75253(18) 0.0979(10) Uani 1 1 d . . . . .
H01M H -0.185243 0.602545 0.705910 0.147 Uiso 1 1 calc R U . . .
H01N H -0.156697 0.603831 0.798230 0.147 Uiso 1 1 calc R U . . .
H01O H -0.136737 0.520616 0.753247 0.147 Uiso 1 1 calc R U . . .
C01C C -0.0351(2) 0.71196(17) 0.7505(2) 0.1038(12) Uani 1 1 d . . . . .
H01P H -0.087380 0.731598 0.706487 0.156 Uiso 1 1 calc R U . . .
H01Q H 0.029490 0.732086 0.744967 0.156 Uiso 1 1 calc R U . . .
H01R H -0.047258 0.734248 0.798381 0.156 Uiso 1 1 calc R U . . .
C01D C 0.7049(2) 0.8313(2) 0.7071(3) 0.1074(12) Uani 1 1 d . . . . .
H01S H 0.712038 0.888826 0.728361 0.161 Uiso 1 1 calc R U . . .
H01T H 0.723153 0.830891 0.657585 0.161 Uiso 1 1 calc R U . . .
H01U H 0.748602 0.792756 0.743123 0.161 Uiso 1 1 calc R U . . .
C01E C 0.5287(3) 0.8612(2) 0.6359(3) 0.1264(15) Uani 1 1 d . . . . .
H01V H 0.546752 0.920391 0.648734 0.190 Uiso 1 1 calc R U . . .
H01W H 0.459607 0.851808 0.637630 0.190 Uiso 1 1 calc R U . . .
H01X H 0.536054 0.848636 0.583996 0.190 Uiso 1 1 calc R U . . .
B1 B 0.33974(14) 0.69265(11) 0.77930(12) 0.0385(4) Uani 1 1 d . . . . .

loop_
_atom_site_aniso_label
_atom_site_aniso_U_11
_atom_site_aniso_U_22
_atom_site_aniso_U_33
_atom_site_aniso_U_23
_atom_site_aniso_U_13
_atom_site_aniso_U_12
N001 0.0384(8) 0.0469(8) 0.0452(8) -0.0102(7) 0.0031(6) 0.0023(6)
N002 0.0371(8) 0.0411(8) 0.0591(10) 0.0020(7) 0.0102(7) 0.0014(6)
B2 0.0486(11) 0.0350(9) 0.0497(12) 0.0035(8) 0.0099(9) 0.0149(8)
N003 0.0543(9) 0.0487(9) 0.0418(8) -0.0074(7) 0.0018(7) 0.0180(7)
N004 0.0450(9) 0.0460(9) 0.0748(12) 0.0000(8) 0.0262(8) 0.0021(7)
C005 0.0415(9) 0.0334(8) 0.0503(10) 0.0004(7) 0.0067(8) 0.0035(7)
C006 0.0395(9) 0.0356(8) 0.0517(11) 0.0020(7) 0.0087(8) 0.0020(7)
C007 0.0410(9) 0.0421(9) 0.0406(9) -0.0018(7) 0.0005(7) 0.0165(7)
C008 0.0456(10) 0.0316(8) 0.0604(12) 0.0039(8) 0.0186(9) 0.0035(7)
C009 0.0488(10) 0.0486(10) 0.0515(11) -0.0040(9) 0.0062(9) 0.0008(8)
C00A 0.0596(12) 0.0459(10) 0.0554(12) -0.0077(9) 0.0206(10) -0.0070(9)
C00B 0.0512(10) 0.0393(9) 0.0452(10) -0.0029(7) 0.0074(8) -0.0031(8)
C00C 0.0586(12) 0.0560(11) 0.0466(11) 0.0014(9) 0.0106(9) 0.0300(10)
C00D 0.0396(9) 0.0516(11) 0.0610(12) -0.0139(9) 0.0066(9) 0.0018(8)
C00E 0.0727(14) 0.0407(10) 0.0472(11) 0.0023(8) -0.0016(10) -0.0056(9)
C00F 0.0640(12) 0.0460(10) 0.0518(11) 0.0052(9) 0.0164(10) 0.0238(9)
C00G 0.0456(10) 0.0534(11) 0.0684(13) -0.0124(10) 0.0168(10) 0.0022(9)
C00H 0.0477(10) 0.0507(11) 0.0541(11) -0.0129(9) -0.0039(9) 0.0019(8)
C00I 0.0381(10) 0.0525(11) 0.0775(15) 0.0084(10) 0.0083(10) 0.0029(8)
C00J 0.0474(11) 0.0667(13) 0.0716(14) -0.0217(11) 0.0201(10) -0.0030(10)
C00K 0.0581(12) 0.0638(13) 0.0552(12) -0.0141(10) 0.0171(10) -0.0042(10)
C00L 0.0554(12) 0.0444(10) 0.0835(15) 0.0007(10) 0.0348(11) 0.0115(9)
C00N 0.0618(13) 0.0400(10) 0.0704(14) 0.0055(9) -0.0143(11) 0.0025(9)
C00O 0.0762(15) 0.0786(15) 0.0441(11) -0.0021(11) 0.0093(11) 0.0444(13)
C00P 0.0445(10) 0.0722(14) 0.0640(13) -0.0289(11) 0.0049(10) 0.0020(10)
C00Q 0.0668(14) 0.0578(13) 0.1040(19) 0.0070(12) 0.0552(14) 0.0162(11)
C00R 0.0596(13) 0.0457(11) 0.0982(18) -0.0018(11) 0.0258(13) 0.0177(10)
C00S 0.0627(14) 0.0382(10) 0.111(2) 0.0061(11) 0.0133(13) 0.0106(10)
C00U 0.0902(18) 0.0634(14) 0.0687(15) -0.0140(12) 0.0395(14) -0.0151(12)
C00V 0.0413(11) 0.0674(14) 0.1019(19) -0.0112(13) 0.0199(12) -0.0040(10)
C00W 0.099(2) 0.096(2) 0.0500(13) 0.0134(13) 0.0299(14) 0.0561(17)
C00X 0.0577(13) 0.0832(17) 0.0630(14) -0.0187(12) -0.0039(11) 0.0058(12)
C00Y 0.0841(17) 0.0607(13) 0.0695(15) 0.0154(11) 0.0311(13) 0.0227(12)
C00Z 0.0787(17) 0.0464(12) 0.097(2) 0.0106(12) -0.0322(15) -0.0066(11)
C010 0.0728(16) 0.0504(12) 0.141(3) 0.0152(14) 0.0661(17) 0.0080(11)
C011 0.115(2) 0.0581(14) 0.0504(13) 0.0056(11) 0.0028(14) -0.0079(14)
C012 0.104(2) 0.0820(18) 0.0671(16) 0.0215(14) 0.0428(15) 0.0369(16)
C013 0.0747(16) 0.0427(11) 0.102(2) -0.0008(12) -0.0270(14) -0.0003(11)
C014 0.0828(18) 0.0675(16) 0.110(2) -0.0260(16) 0.0306(17) 0.0287(14)
C015 0.142(3) 0.0725(16) 0.0478(13) -0.0039(12) 0.0351(16) -0.0207(18)
C016 0.093(2) 0.088(2) 0.120(2) 0.0090(17) 0.0733(19) 0.0251(16)
C017 0.0663(15) 0.0467(12) 0.143(3) -0.0024(15) 0.0033(16) 0.0139(11)
C018 0.0925(19) 0.116(2) 0.0456(13) -0.0226(14) -0.0020(12) 0.0417(17)
C019 0.094(2) 0.109(3) 0.111(2) -0.002(2) 0.064(2) 0.0318(18)
C01A 0.0763(18) 0.0589(15) 0.152(3) 0.0235(17) -0.0060(19) 0.0037(13)
C01B 0.0599(15) 0.154(3) 0.085(2) -0.026(2) 0.0271(14) -0.0277(17)
C01C 0.0843(19) 0.0585(15) 0.134(3) -0.0161(16) -0.0372(19) 0.0191(14)
C01D 0.0747(18) 0.0823(19) 0.189(4) 0.003(2) 0.077(2) 0.0007(15)
C01E 0.109(3) 0.0594(17) 0.214(5) 0.034(2) 0.046(3) 0.0036(17)
B1 0.0391(10) 0.0273(8) 0.0479(11) 0.0078(8) 0.0083(8) 0.0062(7)

loop_
_atom_type_symbol
_atom_type_description
_atom_type_scat_dispersion_real
_atom_type_scat_dispersion_imag
_atom_type_scat_source
C C 0.0181 0.0091 'International Tables Vol C Tables 4.2.6.8 and 6.1.1.4'
H H 0.0000 0.0000 'International Tables Vol C Tables 4.2.6.8 and 6.1.1.4'
B B 0.0090 0.0039 'International Tables Vol C Tables 4.2.6.8 and 6.1.1.4'
N N 0.0311 0.0180 'International Tables Vol C Tables 4.2.6.8 and 6.1.1.4'

loop_
_exptl_crystal_face_index_h
_exptl_crystal_face_index_k
_exptl_crystal_face_index_l
_exptl_crystal_face_perp_dist
0 -1 2 0.0356
-1 -2 2 0.0436
1 2 -2 0.0514
2 2 -1 0.0561
2 1 1 0.0451
2 1 2 0.0320
-2 -1 -2 0.0443
1 0 2 0.0340
-1 -1 -1 0.0514
1 1 1 0.0394
0 0 1 0.0401
-1 -1 -2 0.0438
0 0 -1 0.0525
-1 -1 2 0.0382
1 1 -2 0.0510
-1 -1 1 0.0462
1 2 1 0.0486
0 -1 -1 0.0505
0 1 1 0.0426
-1 0 2 0.0360
-1 1 2 0.0376
0 2 1 0.0469
0 -2 -1 0.0535
1 -1 -2 0.0705
-2 -1 2 0.0390
-2 1 2 0.0353
-2 1 -2 0.0248
2 -1 2 0.0587

loop_
_geom_angle_atom_site_label_1
_geom_angle_atom_site_label_2
_geom_angle_atom_site_label_3
_geom_angle
_geom_angle_site_symmetry_1
_geom_angle_site_symmetry_3
_geom_angle_publ_flag
C007 N001 C00B 128.65(15) . . ?
C007 N001 C00H 111.84(16) . . ?
C00B N001 C00H 119.43(16) . . ?
C008 N002 C006 111.37(15) . . ?
C008 N002 C00I 112.05(16) . . ?
C006 N002 C00I 129.79(17) . . ?
C00F B2 C007 97.68(16) . . ?
C00F B2 B1 131.73(19) . . ?
C007 B2 B1 129.45(17) . . ?
C007 N003 C00C 111.65(17) . . ?
C007 N003 C00P 112.44(17) . . ?
C00C N003 C00P 131.63(16) . . ?
C008 N004 C00L 127.83(18) . . ?
C008 N004 C00V 111.28(18) . . ?
C00L N004 C00V 119.56(17) . . ?
C00D C005 C006 116.05(17) . . ?
C00D C005 B1 132.85(17) . . ?
C006 C005 B1 111.02(16) . . ?
C009 C006 N002 126.58(17) . . ?
C009 C006 C005 124.97(17) . . ?
N002 C006 C005 108.41(16) . . ?
N001 C007 N003 107.30(17) . . ?
N001 C007 B2 140.69(17) . . ?
N003 C007 B2 110.60(17) . . ?
N004 C008 N002 107.30(17) . . ?
N004 C008 B1 140.69(18) . . ?
N002 C008 B1 110.35(16) . . ?
C006 C009 C00K 115.37(18) . . ?
C006 C009 C00X 123.59(19) . . ?
C00K C009 C00X 120.97(19) . . ?
C00U C00A C00B 117.3(2) . . ?
C00U C00A C00G 119.9(2) . . ?
C00B C00A C00G 122.79(18) . . ?
C00E C00B C00A 122.74(19) . . ?
C00E C00B N001 118.02(18) . . ?
C00A C00B N001 119.06(17) . . ?
C00F C00C C00O 124.3(2) . . ?
C00F C00C N003 108.79(17) . . ?
C00O C00C N003 126.8(2) . . ?
C00J C00D C005 120.73(19) . . ?
C00J C00D H00D 119.6 . . ?
C005 C00D H00D 119.6 . . ?
C011 C00E C00B 117.6(2) . . ?
C011 C00E C00N 120.6(2) . . ?
C00B C00E C00N 121.79(19) . . ?
C00C C00F C00Y 116.7(2) . . ?
C00C C00F B2 111.12(19) . . ?
C00Y C00F B2 132.1(2) . . ?
C01B C00G C00A 113.1(2) . . ?
C01B C00G C01C 110.3(2) . . ?
C00A C00G C01C 111.62(18) . . ?
C01B C00G H00G 107.2 . . ?
C00A C00G H00G 107.2 . . ?
C01C C00G H00G 107.2 . . ?
N001 C00H C00P 103.54(17) . . ?
N001 C00H H00A 111.1 . . ?
C00P C00H H00A 111.1 . . ?
N001 C00H H00B 111.1 . . ?
C00P C00H H00B 111.1 . . ?
H00A C00H H00B 109.0 . . ?
N002 C00I C00V 101.23(18) . . ?
N002 C00I H00C 111.5 . . ?
C00V C00I H00C 111.5 . . ?
N002 C00I H00E 111.5 . . ?
C00V C00I H00E 111.5 . . ?
H00C C00I H00E 109.3 . . ?
C00D C00J C00K 120.73(19) . . ?
C00D C00J H00J 119.6 . . ?
C00K C00J H00J 119.6 . . ?
C00J C00K C009 122.0(2) . . ?
C00J C00K H00K 119.0 . . ?
C009 C00K H00K 119.0 . . ?
C00R C00L C00Q 121.4(2) . . ?
C00R C00L N004 119.8(2) . . ?
C00Q C00L N004 118.6(2) . . ?
C00E C00N C00Z 112.9(2) . . ?
C00E C00N C013 110.5(2) . . ?
C00Z C00N C013 109.69(17) . . ?
C00E C00N H00N 107.9 . . ?
C00Z C00N H00N 107.9 . . ?
C013 C00N H00N 107.9 . . ?
C00C C00O C00W 115.7(3) . . ?
C00C C00O C018 123.3(3) . . ?
C00W C00O C018 121.1(2) . . ?
N003 C00P C00H 102.22(16) . . ?
N003 C00P H00F 111.3 . . ?
C00H C00P H00F 111.3 . . ?
N003 C00P H00H 111.3 . . ?
C00H C00P H00H 111.3 . . ?
H00F C00P H00H 109.2 . . ?
C016 C00Q C00L 118.5(2) . . ?
C016 C00Q C010 118.7(2) . . ?
C00L C00Q C010 122.8(2) . . ?
C00L C00R C014 116.8(2) . . ?
C00L C00R C00S 120.9(2) . . ?
C014 C00R C00S 122.3(2) . . ?
C00R C00S C017 112.6(3) . . ?
C00R C00S C01A 110.4(2) . . ?
C017 C00S C01A 109.9(2) . . ?
C00R C00S H00S 107.9 . . ?
C017 C00S H00S 107.9 . . ?
C01A C00S H00S 107.9 . . ?
C00A C00U C015 120.1(3) . . ?
C00A C00U H00U 120.0 . . ?
C015 C00U H00U 120.0 . . ?
N004 C00V C00I 103.71(16) . . ?
N004 C00V H00I 111.0 . . ?
C00I C00V H00I 111.0 . . ?
N004 C00V H00L 111.0 . . ?
C00I C00V H00L 111.0 . . ?
H00I C00V H00L 109.0 . . ?
C012 C00W C00O 122.2(2) . . ?
C012 C00W H00W 118.9 . . ?
C00O C00W H00W 118.9 . . ?
C009 C00X H00M 109.5 . . ?
C009 C00X H00O 109.5 . . ?
H00M C00X H00O 109.5 . . ?
C009 C00X H00P 109.5 . . ?
H00M C00X H00P 109.5 . . ?
H00O C00X H00P 109.5 . . ?
C012 C00Y C00F 120.6(3) . . ?
C012 C00Y H00Y 119.7 . . ?
C00F C00Y H00Y 119.7 . . ?
C00N C00Z H00Q 109.5 . . ?
C00N C00Z H00R 109.5 . . ?
H00Q C00Z H00R 109.5 . . ?
C00N C00Z H00T 109.5 . . ?
H00Q C00Z H00T 109.5 . . ?
H00R C00Z H00T 109.5 . . ?
C00Q C010 C01D 111.8(2) . . ?
C00Q C010 C01E 111.8(3) . . ?
C01D C010 C01E 109.6(2) . . ?
C00Q C010 H010 107.8 . . ?
C01D C010 H010 107.8 . . ?
C01E C010 H010 107.8 . . ?
C015 C011 C00E 121.1(3) . . ?
C015 C011 H011 119.4 . . ?
C00E C011 H011 119.4 . . ?
C00W C012 C00Y 120.5(3) . . ?
C00W C012 H012 119.8 . . ?
C00Y C012 H012 119.8 . . ?
C00N C013 H01A 109.5 . . ?
C00N C013 H01B 109.5 . . ?
H01A C013 H01B 109.5 . . ?
C00N C013 H01C 109.5 . . ?
H01A C013 H01C 109.5 . . ?
H01B C013 H01C 109.5 . . ?
C019 C014 C00R 121.5(3) . . ?
C019 C014 H014 119.3 . . ?
C00R C014 H014 119.3 . . ?
C011 C015 C00U 121.1(2) . . ?
C011 C015 H015 119.4 . . ?
C00U C015 H015 119.4 . . ?
C019 C016 C00Q 121.6(3) . . ?
C019 C016 H016 119.2 . . ?
C00Q C016 H016 119.2 . . ?
C00S C017 H01D 109.5 . . ?
C00S C017 H01E 109.5 . . ?
H01D C017 H01E 109.5 . . ?
C00S C017 H01F 109.5 . . ?
H01D C017 H01F 109.5 . . ?
H01E C017 H01F 109.5 . . ?
C00O C018 H01G 109.5 . . ?
C00O C018 H01H 109.5 . . ?
H01G C018 H01H 109.5 . . ?
C00O C018 H01I 109.5 . . ?
H01G C018 H01I 109.5 . . ?
H01H C018 H01I 109.5 . . ?
C016 C019 C014 120.1(3) . . ?
C016 C019 H019 120.0 . . ?
C014 C019 H019 120.0 . . ?
C00S C01A H01J 109.5 . . ?
C00S C01A H01K 109.5 . . ?
H01J C01A H01K 109.5 . . ?
C00S C01A H01L 109.5 . . ?
H01J C01A H01L 109.5 . . ?
H01K C01A H01L 109.5 . . ?
C00G C01B H01M 109.5 . . ?
C00G C01B H01N 109.5 . . ?
H01M C01B H01N 109.5 . . ?
C00G C01B H01O 109.5 . . ?
H01M C01B H01O 109.5 . . ?
H01N C01B H01O 109.5 . . ?
C00G C01C H01P 109.5 . . ?
C00G C01C H01Q 109.5 . . ?
H01P C01C H01Q 109.5 . . ?
C00G C01C H01R 109.5 . . ?
H01P C01C H01R 109.5 . . ?
H01Q C01C H01R 109.5 . . ?
C010 C01D H01S 109.5 . . ?
C010 C01D H01T 109.5 . . ?
H01S C01D H01T 109.5 . . ?
C010 C01D H01U 109.5 . . ?
H01S C01D H01U 109.5 . . ?
H01T C01D H01U 109.5 . . ?
C010 C01E H01V 109.5 . . ?
C010 C01E H01W 109.5 . . ?
H01V C01E H01W 109.5 . . ?
C010 C01E H01X 109.5 . . ?
H01V C01E H01X 109.5 . . ?
H01W C01E H01X 109.5 . . ?
C005 B1 C008 98.78(15) . . ?
C005 B1 B2 131.97(17) . . ?
C008 B1 B2 128.00(17) . . ?

loop_
_geom_bond_atom_site_label_1
_geom_bond_atom_site_label_2
_geom_bond_distance
_geom_bond_site_symmetry_2
_geom_bond_publ_flag
N001 C007 1.352(3) . ?
N001 C00B 1.434(2) . ?
N001 C00H 1.479(2) . ?
N002 C008 1.378(3) . ?
N002 C006 1.407(2) . ?
N002 C00I 1.462(2) . ?
B2 C00F 1.575(3) . ?
B2 C007 1.579(3) . ?
B2 B1 1.640(3) . ?
N003 C007 1.371(2) . ?
N003 C00C 1.417(3) . ?
N003 C00P 1.458(3) . ?
N004 C008 1.355(2) . ?
N004 C00L 1.430(3) . ?
N004 C00V 1.471(3) . ?
C005 C00D 1.398(3) . ?
C005 C006 1.418(3) . ?
C005 B1 1.542(3) . ?
C006 C009 1.389(3) . ?
C008 B1 1.565(3) . ?
C009 C00K 1.395(3) . ?
C009 C00X 1.510(3) . ?
C00A C00U 1.394(3) . ?
C00A C00B 1.404(3) . ?
C00A C00G 1.524(3) . ?
C00B C00E 1.401(3) . ?
C00C C00F 1.401(3) . ?
C00C C00O 1.398(3) . ?
C00D C00J 1.379(3) . ?
C00D H00D 0.9500 . ?
C00E C011 1.382(3) . ?
C00E C00N 1.512(3) . ?
C00F C00Y 1.404(3) . ?
C00G C01B 1.513(3) . ?
C00G C01C 1.527(3) . ?
C00G H00G 1.0000 . ?
C00H C00P 1.512(3) . ?
C00H H00A 0.9900 . ?
C00H H00B 0.9900 . ?
C00I C00V 1.513(3) . ?
C00I H00C 0.9900 . ?
C00I H00E 0.9900 . ?
C00J C00K 1.386(3) . ?
C00J H00J 0.9500 . ?
C00K H00K 0.9500 . ?
C00L C00R 1.399(3) . ?
C00L C00Q 1.397(3) . ?
C00N C00Z 1.538(3) . ?
C00N C013 1.537(3) . ?
C00N H00N 1.0000 . ?
C00O C00W 1.403(4) . ?
C00O C018 1.508(4) . ?
C00P H00F 0.9900 . ?
C00P H00H 0.9900 . ?
C00Q C016 1.381(4) . ?
C00Q C010 1.512(3) . ?
C00R C014 1.411(4) . ?
C00R C00S 1.513(4) . ?
C00S C017 1.524(4) . ?
C00S C01A 1.532(4) . ?
C00S H00S 1.0000 . ?
C00U C015 1.395(4) . ?
C00U H00U 0.9500 . ?
C00V H00I 0.9900 . ?
C00V H00L 0.9900 . ?
C00W C012 1.369(4) . ?
C00W H00W 0.9500 . ?
C00X H00M 0.9800 . ?
C00X H00O 0.9800 . ?
C00X H00P 0.9800 . ?
C00Y C012 1.387(3) . ?
C00Y H00Y 0.9500 . ?
C00Z H00Q 0.9800 . ?
C00Z H00R 0.9800 . ?
C00Z H00T 0.9800 . ?
C010 C01D 1.526(4) . ?
C010 C01E 1.546(5) . ?
C010 H010 1.0000 . ?
C011 C015 1.365(4) . ?
C011 H011 0.9500 . ?
C012 H012 0.9500 . ?
C013 H01A 0.9800 . ?
C013 H01B 0.9800 . ?
C013 H01C 0.9800 . ?
C014 C019 1.372(4) . ?
C014 H014 0.9500 . ?
C015 H015 0.9500 . ?
C016 C019 1.353(5) . ?
C016 H016 0.9500 . ?
C017 H01D 0.9800 . ?
C017 H01E 0.9800 . ?
C017 H01F 0.9800 . ?
C018 H01G 0.9800 . ?
C018 H01H 0.9800 . ?
C018 H01I 0.9800 . ?
C019 H019 0.9500 . ?
C01A H01J 0.9800 . ?
C01A H01K 0.9800 . ?
C01A H01L 0.9800 . ?
C01B H01M 0.9800 . ?
C01B H01N 0.9800 . ?
C01B H01O 0.9800 . ?
C01C H01P 0.9800 . ?
C01C H01Q 0.9800 . ?
C01C H01R 0.9800 . ?
C01D H01S 0.9800 . ?
C01D H01T 0.9800 . ?
C01D H01U 0.9800 . ?
C01E H01V 0.9800 . ?
C01E H01W 0.9800 . ?
C01E H01X 0.9800 . ?

loop_
_geom_torsion_atom_site_label_1
_geom_torsion_atom_site_label_2
_geom_torsion_atom_site_label_3
_geom_torsion_atom_site_label_4
_geom_torsion
_geom_torsion_site_symmetry_1
_geom_torsion_site_symmetry_2
_geom_torsion_site_symmetry_3
_geom_torsion_site_symmetry_4
_geom_torsion_publ_flag
C008 N002 C006 C009 179.53(18) . . . . ?
C00I N002 C006 C009 31.3(3) . . . . ?
C008 N002 C006 C005 -2.7(2) . . . . ?
C00I N002 C006 C005 -150.97(18) . . . . ?
C00D C005 C006 C009 2.5(3) . . . . ?
B1 C005 C006 C009 179.75(17) . . . . ?
C00D C005 C006 N002 -175.35(16) . . . . ?
B1 C005 C006 N002 1.9(2) . . . . ?
C00B N001 C007 N003 -173.61(16) . . . . ?
C00H N001 C007 N003 3.28(19) . . . . ?
C00B N001 C007 B2 22.3(3) . . . . ?
C00H N001 C007 B2 -160.8(2) . . . . ?
C00C N003 C007 N001 -172.79(14) . . . . ?
C00P N003 C007 N001 -13.2(2) . . . . ?
C00C N003 C007 B2 -3.46(19) . . . . ?
C00P N003 C007 B2 156.14(15) . . . . ?
C00F B2 C007 N001 167.8(2) . . . . ?
B1 B2 C007 N001 -1.0(3) . . . . ?
C00F B2 C007 N003 3.96(17) . . . . ?
B1 B2 C007 N003 -164.83(17) . . . . ?
C00L N004 C008 N002 -168.86(17) . . . . ?
C00V N004 C008 N002 -2.2(2) . . . . ?
C00L N004 C008 B1 28.3(4) . . . . ?
C00V N004 C008 B1 -165.1(2) . . . . ?
C006 N002 C008 N004 -166.10(14) . . . . ?
C00I N002 C008 N004 -12.0(2) . . . . ?
C006 N002 C008 B1 2.4(2) . . . . ?
C00I N002 C008 B1 156.53(15) . . . . ?
N002 C006 C009 C00K 178.25(18) . . . . ?
C005 C006 C009 C00K 0.8(3) . . . . ?
N002 C006 C009 C00X 1.2(3) . . . . ?
C005 C006 C009 C00X -176.2(2) . . . . ?
C00U C00A C00B C00E -0.6(3) . . . . ?
C00G C00A C00B C00E 178.35(18) . . . . ?
C00U C00A C00B N001 174.49(18) . . . . ?
C00G C00A C00B N001 -6.6(3) . . . . ?
C007 N001 C00B C00E -87.3(2) . . . . ?
C00H N001 C00B C00E 96.0(2) . . . . ?
C007 N001 C00B C00A 97.4(2) . . . . ?
C00H N001 C00B C00A -79.3(2) . . . . ?
C007 N003 C00C C00F 1.1(2) . . . . ?
C00P N003 C00C C00F -153.32(19) . . . . ?
C007 N003 C00C C00O -175.64(18) . . . . ?
C00P N003 C00C C00O 29.9(3) . . . . ?
C006 C005 C00D C00J -3.4(3) . . . . ?
B1 C005 C00D C00J -179.9(2) . . . . ?
C00A C00B C00E C011 0.8(3) . . . . ?
N001 C00B C00E C011 -174.29(18) . . . . ?
C00A C00B C00E C00N 179.14(18) . . . . ?
N001 C00B C00E C00N 4.0(3) . . . . ?
C00O C00C C00F C00Y 1.4(3) . . . . ?
N003 C00C C00F C00Y -175.48(17) . . . . ?
C00O C00C C00F B2 178.54(17) . . . . ?
N003 C00C C00F B2 1.7(2) . . . . ?
C007 B2 C00F C00C -3.30(18) . . . . ?
B1 B2 C00F C00C 165.10(18) . . . . ?
C007 B2 C00F C00Y 173.3(2) . . . . ?
B1 B2 C00F C00Y -18.3(3) . . . . ?
C00U C00A C00G C01B -51.6(3) . . . . ?
C00B C00A C00G C01B 129.6(2) . . . . ?
C00U C00A C00G C01C 73.5(3) . . . . ?
C00B C00A C00G C01C -105.4(3) . . . . ?
C007 N001 C00H C00P 7.0(2) . . . . ?
C00B N001 C00H C00P -175.78(16) . . . . ?
C008 N002 C00I C00V 20.1(2) . . . . ?
C006 N002 C00I C00V 168.21(18) . . . . ?
C005 C00D C00J C00K 1.1(3) . . . . ?
C00D C00J C00K C009 2.5(4) . . . . ?
C006 C009 C00K C00J -3.3(3) . . . . ?
C00X C009 C00K C00J 173.8(2) . . . . ?
C008 N004 C00L C00R -89.7(3) . . . . ?
C00V N004 C00L C00R 104.6(2) . . . . ?
C008 N004 C00L C00Q 93.4(3) . . . . ?
C00V N004 C00L C00Q -72.2(3) . . . . ?
C011 C00E C00N C00Z -42.5(3) . . . . ?
C00B C00E C00N C00Z 139.2(2) . . . . ?
C011 C00E C00N C013 80.8(3) . . . . ?
C00B C00E C00N C013 -97.5(2) . . . . ?
C00F C00C C00O C00W 0.4(3) . . . . ?
N003 C00C C00O C00W 176.68(18) . . . . ?
C00F C00C C00O C018 -179.9(2) . . . . ?
N003 C00C C00O C018 -3.6(3) . . . . ?
C007 N003 C00P C00H 17.0(2) . . . . ?
C00C N003 C00P C00H 171.27(18) . . . . ?
N001 C00H C00P N003 -13.52(19) . . . . ?
C00R C00L C00Q C016 -3.6(4) . . . . ?
N004 C00L C00Q C016 173.2(2) . . . . ?
C00R C00L C00Q C010 175.9(2) . . . . ?
N004 C00L C00Q C010 -7.3(4) . . . . ?
C00Q C00L C00R C014 3.2(3) . . . . ?
N004 C00L C00R C014 -173.6(2) . . . . ?
C00Q C00L C00R C00S -178.0(2) . . . . ?
N004 C00L C00R C00S 5.2(3) . . . . ?
C00L C00R C00S C017 143.9(2) . . . . ?
C014 C00R C00S C017 -37.3(3) . . . . ?
C00L C00R C00S C01A -92.9(3) . . . . ?
C014 C00R C00S C01A 85.8(3) . . . . ?
C00B C00A C00U C015 -0.4(3) . . . . ?
C00G C00A C00U C015 -179.3(2) . . . . ?
C008 N004 C00V C00I 14.5(2) . . . . ?
C00L N004 C00V C00I -177.63(17) . . . . ?
N002 C00I C00V N004 -19.6(2) . . . . ?
C00C C00O C00W C012 -1.4(3) . . . . ?
C018 C00O C00W C012 178.8(2) . . . . ?
C00C C00F C00Y C012 -2.2(3) . . . . ?
B2 C00F C00Y C012 -178.6(2) . . . . ?
C016 C00Q C010 C01D -61.3(4) . . . . ?
C00L C00Q C010 C01D 119.1(3) . . . . ?
C016 C00Q C010 C01E 62.0(3) . . . . ?
C00L C00Q C010 C01E -117.5(3) . . . . ?
C00B C00E C011 C015 -0.1(3) . . . . ?
C00N C00E C011 C015 -178.5(2) . . . . ?
C00O C00W C012 C00Y 0.6(4) . . . . ?
C00F C00Y C012 C00W 1.3(4) . . . . ?
C00L C00R C014 C019 -0.9(4) . . . . ?
C00S C00R C014 C019 -179.7(3) . . . . ?
C00E C011 C015 C00U -0.8(4) . . . . ?
C00A C00U C015 C011 1.1(4) . . . . ?
C00L C00Q C016 C019 1.7(5) . . . . ?
C010 C00Q C016 C019 -177.8(3) . . . . ?
C00Q C016 C019 C014 0.5(5) . . . . ?
C00R C014 C019 C016 -0.9(5) . . . . ?
C00D C005 B1 C008 176.1(2) . . . . ?
C006 C005 B1 C008 -0.54(18) . . . . ?
C00D C005 B1 B2 -16.2(3) . . . . ?
C006 C005 B1 B2 167.09(17) . . . . ?
N004 C008 B1 C005 161.4(2) . . . . ?
N002 C008 B1 C005 -1.08(17) . . . . ?
N004 C008 B1 B2 -6.9(4) . . . . ?
N002 C008 B1 B2 -169.42(17) . . . . ?
C00F B2 B1 C005 156.52(18) . . . . ?
C007 B2 B1 C005 -38.4(3) . . . . ?
C00F B2 B1 C008 -39.1(3) . . . . ?
C007 B2 B1 C008 126.0(2) . . . . ?
